data_2203809
loop_
_publ_author_name
'Hong-Ping Xiao'
'Nan-Wen Zhu'
'Mao-Lin Hu'

_publ_section_title
Bis(\m-4-nitrophenolato-\k^2^<i>O</i>:<i>O</i>')bis[(2,2'-bipyridine-\k^2^<i>N</i>,<i>N</i>')nitratolead(II)]
_journal_issue 6
_journal_name_full 'Acta Crystallographica Section E'
_journal_page_first m800
_journal_page_last m801
_journal_paper_doi 10.1107/S1600536804011419
_journal_volume 60
_journal_year 2004
_chemical_formula_iupac '[Pb2 (C6 H4 N O3)2 (C10 H8 N2)2 (N O3)2]'
_chemical_formula_moiety 'C32 H24 N8 O12 Pb2'
_chemical_formula_sum 'C32 H24 N8 O12 Pb2'
_chemical_formula_weight 1126.97
_chemical_name_systematic Bis(\m-4-nitrophenolato-\k^2^O:O')bis[(2,2'-bipyridine-\k^2^N,N')nitrolead(II)]
_space_group_IT_number 2
_symmetry_cell_setting triclinic
_symmetry_space_group_name_Hall '-P 1'
_symmetry_space_group_name_H-M 'P -1'
_atom_sites_solution_hydrogens geom
_atom_sites_solution_primary direct
_atom_sites_solution_secondary difmap
_audit_creation_method SHELXL-97
_cell_angle_alpha 91.4770(10)
_cell_angle_beta 111.1070(10)
_cell_angle_gamma 109.9290(10)
_cell_formula_units_Z 1
_cell_length_a 8.646(5)
_cell_length_b 10.5079(6)
_cell_length_c 10.7934(6)
_cell_measurement_reflns_used 4967
_cell_measurement_temperature 293(2)
_cell_measurement_theta_max 25.21
_cell_measurement_theta_min 2.67
_cell_volume 847.6(5)
_computing_cell_refinement 'SAINT (Bruker, 2002)'
_computing_data_collection 'SMART (Bruker, 2002)'
_computing_data_reduction SAINT
_computing_molecular_graphics 'XP (Bruker, 2002)'
_computing_publication_material SHELXL97
_computing_structure_refinement 'SHELXL97 (Sheldrick, 1997)'
_computing_structure_solution 'SHELXS97 (Sheldrick, 1997)'
_diffrn_ambient_temperature 293(2)
_diffrn_measured_fraction_theta_full 0.991
_diffrn_measured_fraction_theta_max 0.991
_diffrn_measurement_device_type 'Bruker SMART APEX area-detector'
_diffrn_measurement_method '\f and \w scans'
_diffrn_radiation_monochromator graphite
_diffrn_radiation_source 'fine-focus sealed tube'
_diffrn_radiation_type MoK\a
_diffrn_radiation_wavelength 0.71073
_diffrn_reflns_av_R_equivalents 0.0212
_diffrn_reflns_av_sigmaI/netI 0.0317
_diffrn_reflns_limit_h_max 10
_diffrn_reflns_limit_h_min -10
_diffrn_reflns_limit_k_max 12
_diffrn_reflns_limit_k_min -12
_diffrn_reflns_limit_l_max 12
_diffrn_reflns_limit_l_min -12
_diffrn_reflns_number 6259
_diffrn_reflns_theta_full 25.23
_diffrn_reflns_theta_max 25.23
_diffrn_reflns_theta_min 2.05
_diffrn_standards_decay_% 0
_diffrn_standards_number 0
_exptl_absorpt_coefficient_mu 9.996
_exptl_absorpt_correction_T_max 0.2104
_exptl_absorpt_correction_T_min 0.0613
_exptl_absorpt_correction_type integration
_exptl_absorpt_process_details '(SADABS; Bruker, 2002)'
_exptl_crystal_colour Yellow
_exptl_crystal_density_diffrn 2.208
_exptl_crystal_density_method 'not measured'
_exptl_crystal_description Block
_exptl_crystal_F_000 532
_exptl_crystal_size_max 0.31
_exptl_crystal_size_mid 0.27
_exptl_crystal_size_min 0.16
_refine_diff_density_max 0.776
_refine_diff_density_min -0.963
_refine_ls_extinction_method none
_refine_ls_goodness_of_fit_ref 1.111
_refine_ls_hydrogen_treatment constr
_refine_ls_matrix_type full
_refine_ls_number_parameters 244
_refine_ls_number_reflns 3047
_refine_ls_number_restraints 0
_refine_ls_restrained_S_all 1.111
_refine_ls_R_factor_all 0.0255
_refine_ls_R_factor_gt 0.0237
_refine_ls_shift/su_max <0.001
_refine_ls_shift/su_mean <0.001
_refine_ls_structure_factor_coef Fsqd
_refine_ls_weighting_details 'calc w=1/[\s^2^(Fo^2^)+(0.0213P)^2^+0.5091P] where P=(Fo^2^+2Fc^2^)/3'
_refine_ls_weighting_scheme calc
_refine_ls_wR_factor_gt 0.0516
_refine_ls_wR_factor_ref 0.0523
_reflns_number_gt 2909
_reflns_number_total 3047
_reflns_threshold_expression I>2\s(I)
_cod_data_source_file su6103.cif
_cod_data_source_block I
_cod_depositor_comments
;
The following automatic conversions were performed:
'_symmetry_cell_setting' value 'Triclinic' changed to 'triclinic'
according to '/home/saulius/struct/CIF-dictionaries/cif_core.dic'
dictionary named 'cif_core.dic' version 2.4.1 from
2010-06-29.

'_exptl_absorpt_correction_type' value 'Integration' changed
to 'integration' according to
'/home/saulius/struct/CIF-dictionaries/cif_core.dic' dictionary named
'cif_core.dic' version 2.4.1 from 2010-06-29.

Automatic conversion script
Id: cif_fix_enum 1527 2010-12-29 10:47:43Z saulius 

The following automatic conversions were performed:

'_symmetry_cell_setting' value 'Triclinic' changed to 'triclinic'
according to /home/saulius/struct/CIF-dictionaries/cif_core.dic
dictionary named 'cif_core.dic' version 2.4.1 from
2010-06-29.

'_exptl_absorpt_correction_type' value 'Integration'
changed to 'integration' according to
/home/saulius/struct/CIF-dictionaries/cif_core.dic dictionary named
'cif_core.dic' version 2.4.1 from 2010-06-29.

Automatic conversion script
Id: cif_fix_values 1715 2011-07-08 13:25:40Z adriana 
;
_cod_database_code 2203809
_cod_database_fobs_code 2203809

loop_
_symmetry_equiv_pos_as_xyz
'x, y, z'
'-x, -y, -z'

loop_
_atom_site_label
_atom_site_fract_x
_atom_site_fract_y
_atom_site_fract_z
_atom_site_U_iso_or_equiv
_atom_site_adp_type
_atom_site_calc_flag
_atom_site_refinement_flags
_atom_site_occupancy
_atom_site_type_symbol
Pb1 0.81434(2) 0.994827(17) 0.077745(16) 0.03365(7) Uani d . 1 Pb
O1 0.9527(4) 0.8645(3) 0.0140(3) 0.0368(7) Uani d . 1 O
O2 0.9344(6) 0.3008(4) 0.1893(5) 0.0672(12) Uani d . 1 O
O3 1.2037(7) 0.4320(4) 0.3208(5) 0.0769(13) Uani d . 1 O
O4 0.5348(5) 0.7799(4) -0.0956(4) 0.0703(12) Uani d . 1 O
O5 0.3390(6) 0.7409(4) -0.2975(4) 0.0663(11) Uani d . 1 O
O6 0.4564(6) 0.9430(4) -0.1776(4) 0.0698(12) Uani d . 1 O
N1 1.0556(7) 0.4140(5) 0.2335(5) 0.0481(11) Uani d . 1 N
N2 0.7670(5) 0.8205(4) 0.2343(4) 0.0357(9) Uani d . 1 N
N3 1.0813(5) 1.0326(4) 0.2940(4) 0.0344(9) Uani d . 1 N
N4 0.4421(6) 0.8205(5) -0.1915(4) 0.0458(10) Uani d . 1 N
C1 0.9761(6) 0.7565(4) 0.0684(4) 0.0314(10) Uani d . 1 C
C2 0.8335(6) 0.6306(5) 0.0367(5) 0.0372(11) Uani d . 1 C
H2 0.7201 0.6221 -0.0226 0.045 Uiso calc R 1 H
C3 0.8579(6) 0.5192(5) 0.0916(4) 0.0378(11) Uani d . 1 C
H3 0.7622 0.4357 0.0699 0.045 Uiso calc R 1 H
C4 1.0267(6) 0.5329(4) 0.1794(5) 0.0346(10) Uani d . 1 C
C5 1.1699(7) 0.6551(5) 0.2134(5) 0.0393(11) Uani d . 1 C
H5 1.2824 0.6624 0.2734 0.047 Uiso calc R 1 H
C6 1.1458(6) 0.7659(5) 0.1585(5) 0.0358(10) Uani d . 1 C
H6 1.2428 0.8487 0.1810 0.043 Uiso calc R 1 H
C7 0.6120(7) 0.7139(5) 0.1979(5) 0.0477(13) Uani d . 1 C
H7 0.5138 0.7144 0.1248 0.057 Uiso calc R 1 H
C8 0.5921(8) 0.6036(6) 0.2643(6) 0.0572(15) Uani d . 1 C
H8 0.4825 0.5306 0.2361 0.069 Uiso calc R 1 H
C9 0.7350(9) 0.6025(6) 0.3722(6) 0.0591(16) Uani d . 1 C
H9 0.7247 0.5278 0.4173 0.071 Uiso calc R 1 H
C10 0.8945(8) 0.7131(5) 0.4135(5) 0.0499(13) Uani d . 1 C
H10 0.9928 0.7149 0.4880 0.060 Uiso calc R 1 H
C11 0.9073(6) 0.8218(5) 0.3430(4) 0.0348(10) Uani d . 1 C
C12 1.0750(6) 0.9442(5) 0.3817(4) 0.0311(10) Uani d . 1 C
C13 1.2211(7) 0.9662(5) 0.4999(5) 0.0427(12) Uani d . 1 C
H13 1.2159 0.9040 0.5594 0.051 Uiso calc R 1 H
C14 1.3741(7) 1.0803(6) 0.5296(5) 0.0481(13) Uani d . 1 C
H14 1.4722 1.0972 0.6102 0.058 Uiso calc R 1 H
C15 1.3803(7) 1.1696(6) 0.4382(5) 0.0482(13) Uani d . 1 C
H15 1.4831 1.2468 0.4551 0.058 Uiso calc R 1 H
C16 1.2314(7) 1.1417(5) 0.3221(5) 0.0414(11) Uani d . 1 C
H16 1.2352 1.2015 0.2603 0.050 Uiso calc R 1 H

loop_
_atom_site_aniso_label
_atom_site_aniso_U_11
_atom_site_aniso_U_22
_atom_site_aniso_U_33
_atom_site_aniso_U_12
_atom_site_aniso_U_13
_atom_site_aniso_U_23
Pb1 0.03349(11) 0.03193(11) 0.03454(11) 0.01504(8) 0.00928(8) 0.01158(7)
O1 0.0488(19) 0.0283(16) 0.0391(18) 0.0200(15) 0.0179(15) 0.0149(14)
O2 0.082(3) 0.031(2) 0.105(3) 0.022(2) 0.054(3) 0.025(2)
O3 0.090(3) 0.061(3) 0.077(3) 0.042(3) 0.015(3) 0.034(2)
O4 0.060(3) 0.058(3) 0.068(3) 0.025(2) -0.004(2) 0.018(2)
O5 0.062(3) 0.068(3) 0.049(2) 0.011(2) 0.013(2) 0.002(2)
O6 0.082(3) 0.053(3) 0.065(3) 0.024(2) 0.020(2) 0.018(2)
N1 0.069(3) 0.038(3) 0.056(3) 0.030(2) 0.035(3) 0.021(2)
N2 0.034(2) 0.035(2) 0.034(2) 0.0095(18) 0.0111(17) 0.0075(17)
N3 0.035(2) 0.030(2) 0.033(2) 0.0107(17) 0.0097(17) 0.0041(17)
N4 0.040(2) 0.049(3) 0.044(3) 0.015(2) 0.014(2) 0.013(2)
C1 0.039(3) 0.027(2) 0.030(2) 0.015(2) 0.014(2) 0.0053(19)
C2 0.036(3) 0.035(3) 0.037(3) 0.014(2) 0.010(2) 0.005(2)
C3 0.045(3) 0.025(2) 0.045(3) 0.011(2) 0.021(2) 0.007(2)
C4 0.051(3) 0.025(2) 0.037(2) 0.019(2) 0.023(2) 0.013(2)
C5 0.040(3) 0.039(3) 0.040(3) 0.020(2) 0.012(2) 0.012(2)
C6 0.037(3) 0.027(2) 0.040(3) 0.010(2) 0.012(2) 0.007(2)
C7 0.040(3) 0.047(3) 0.045(3) 0.003(2) 0.018(2) 0.002(2)
C8 0.059(4) 0.047(3) 0.055(3) 0.000(3) 0.029(3) 0.003(3)
C9 0.078(4) 0.039(3) 0.056(4) 0.010(3) 0.033(3) 0.018(3)
C10 0.058(3) 0.046(3) 0.045(3) 0.019(3) 0.019(3) 0.018(3)
C11 0.042(3) 0.035(3) 0.032(2) 0.019(2) 0.016(2) 0.006(2)
C12 0.036(2) 0.035(3) 0.026(2) 0.018(2) 0.0127(19) 0.0075(19)
C13 0.049(3) 0.046(3) 0.033(3) 0.022(3) 0.013(2) 0.009(2)
C14 0.035(3) 0.058(3) 0.040(3) 0.018(3) 0.002(2) 0.002(3)
C15 0.037(3) 0.046(3) 0.053(3) 0.009(2) 0.014(2) 0.001(3)
C16 0.043(3) 0.032(3) 0.046(3) 0.011(2) 0.017(2) 0.007(2)

loop_
_atom_type_symbol
_atom_type_description
_atom_type_scat_dispersion_real
_atom_type_scat_dispersion_imag
_atom_type_scat_source
C C 0.0033 0.0016 'International Tables Vol C Tables 4.2.6.8 and 6.1.1.4'
H H 0.0000 0.0000 'International Tables Vol C Tables 4.2.6.8 and 6.1.1.4'
N N 0.0061 0.0033 'International Tables Vol C Tables 4.2.6.8 and 6.1.1.4'
O O 0.0106 0.0060 'International Tables Vol C Tables 4.2.6.8 and 6.1.1.4'
Pb Pb -3.3944 10.1111 'International Tables Vol C Tables 4.2.6.8 and 6.1.1.4'

loop_
_geom_angle_atom_site_label_1
_geom_angle_atom_site_label_2
_geom_angle_atom_site_label_3
_geom_angle_site_symmetry_1
_geom_angle_site_symmetry_3
_geom_angle
_geom_angle_publ_flag
O1 Pb1 N3 . . 78.42(12) yes
O1 Pb1 N2 . . 84.12(11) yes
N3 Pb1 N2 . . 64.26(12) yes
O1 Pb1 O1 . 2_775 67.41(12) yes
N3 Pb1 O1 . 2_775 85.27(11) yes
N2 Pb1 O1 . 2_775 142.17(11) yes
O1 Pb1 O4 . . 77.28(13) yes
N3 Pb1 O4 . . 137.30(12) yes
N2 Pb1 O4 . . 78.73(12) yes
O1 Pb1 O4 2_775 . 116.19(12) yes
C1 O1 Pb1 . . 124.2(3) ?
C1 O1 Pb1 . 2_775 117.2(3) ?
Pb1 O1 Pb1 . 2_775 112.59(12) ?
N4 O4 Pb1 . . 110.3(3) ?
O2 N1 O3 . . 123.0(5) ?
O2 N1 C4 . . 119.1(5) ?
O3 N1 C4 . . 117.9(5) ?
C7 N2 C11 . . 118.7(4) ?
C7 N2 Pb1 . . 120.5(3) ?
C11 N2 Pb1 . . 119.8(3) ?
C16 N3 C12 . . 119.1(4) ?
C16 N3 Pb1 . . 119.7(3) ?
C12 N3 Pb1 . . 121.2(3) ?
O5 N4 O4 . . 120.2(5) ?
O5 N4 O6 . . 121.0(5) ?
O4 N4 O6 . . 118.8(5) ?
O1 C1 C2 . . 121.1(4) ?
O1 C1 C6 . . 120.9(4) ?
C2 C1 C6 . . 118.0(4) ?
C3 C2 C1 . . 121.1(4) ?
C3 C2 H2 . . 119.5 ?
C1 C2 H2 . . 119.5 ?
C2 C3 C4 . . 119.0(4) ?
C2 C3 H3 . . 120.5 ?
C4 C3 H3 . . 120.5 ?
C5 C4 C3 . . 121.6(4) ?
C5 C4 N1 . . 118.9(4) ?
C3 C4 N1 . . 119.4(4) ?
C6 C5 C4 . . 119.4(4) ?
C6 C5 H5 . . 120.3 ?
C4 C5 H5 . . 120.3 ?
C5 C6 C1 . . 120.8(4) ?
C5 C6 H6 . . 119.6 ?
C1 C6 H6 . . 119.6 ?
N2 C7 C8 . . 122.5(5) ?
N2 C7 H7 . . 118.8 ?
C8 C7 H7 . . 118.8 ?
C9 C8 C7 . . 119.2(5) ?
C9 C8 H8 . . 120.4 ?
C7 C8 H8 . . 120.4 ?
C8 C9 C10 . . 119.2(5) ?
C8 C9 H9 . . 120.4 ?
C10 C9 H9 . . 120.4 ?
C9 C10 C11 . . 119.2(5) ?
C9 C10 H10 . . 120.4 ?
C11 C10 H10 . . 120.4 ?
N2 C11 C10 . . 121.2(5) ?
N2 C11 C12 . . 116.6(4) ?
C10 C11 C12 . . 122.2(4) ?
N3 C12 C13 . . 120.7(4) ?
N3 C12 C11 . . 116.9(4) ?
C13 C12 C11 . . 122.3(4) ?
C14 C13 C12 . . 119.9(5) ?
C14 C13 H13 . . 120.1 ?
C12 C13 H13 . . 120.1 ?
C13 C14 C15 . . 119.1(5) ?
C13 C14 H14 . . 120.5 ?
C15 C14 H14 . . 120.5 ?
C16 C15 C14 . . 118.4(5) ?
C16 C15 H15 . . 120.8 ?
C14 C15 H15 . . 120.8 ?
N3 C16 C15 . . 122.8(5) ?
N3 C16 H16 . . 118.6 ?
C15 C16 H16 . . 118.6 ?

loop_
_geom_bond_atom_site_label_1
_geom_bond_atom_site_label_2
_geom_bond_site_symmetry_2
_geom_bond_distance
_geom_bond_publ_flag
Pb1 O1 . 2.333(3) yes
Pb1 N3 . 2.526(4) yes
Pb1 N2 . 2.554(4) yes
Pb1 O1 2_775 2.590(3) yes
Pb1 O4 . 2.692(4) yes
O1 C1 . 1.334(5) ?
O1 Pb1 2_775 2.590(3) ?
O2 N1 . 1.226(6) ?
O3 N1 . 1.233(6) ?
O4 N4 . 1.246(5) ?
O5 N4 . 1.229(5) ?
O6 N4 . 1.250(6) ?
N1 C4 . 1.452(6) ?
N2 C7 . 1.334(6) ?
N2 C11 . 1.346(6) ?
N3 C16 . 1.332(6) ?
N3 C12 . 1.345(6) ?
C1 C2 . 1.396(6) ?
C1 C6 . 1.405(6) ?
C2 C3 . 1.371(6) ?
C2 H2 . 0.9300 ?
C3 C4 . 1.379(7) ?
C3 H3 . 0.9300 ?
C4 C5 . 1.371(7) ?
C5 C6 . 1.365(6) ?
C5 H5 . 0.9300 ?
C6 H6 . 0.9300 ?
C7 C8 . 1.372(8) ?
C7 H7 . 0.9300 ?
C8 C9 . 1.362(8) ?
C8 H8 . 0.9300 ?
C9 C10 . 1.375(8) ?
C9 H9 . 0.9300 ?
C10 C11 . 1.384(7) ?
C10 H10 . 0.9300 ?
C11 C12 . 1.481(7) ?
C12 C13 . 1.379(7) ?
C13 C14 . 1.372(7) ?
C13 H13 . 0.9300 ?
C14 C15 . 1.381(8) ?
C14 H14 . 0.9300 ?
C15 C16 . 1.370(7) ?
C15 H15 . 0.9300 ?
C16 H16 . 0.9300 ?
